data_4110063
loop_
_publ_author_name
'Masakazu Hirotsu'
'Philip P. Fontaine'
'Peter Y. Zavalij'
'Lawrence R. Sita'

_publ_section_title
;
 Extreme N\\tbN Bond Elongation and Facile N-Atom Functionalization
 Reactions within Two Structurally Versatile New Families of Group 4
 Bimetallic "Side-on-Bridged" Dinitrogen Complexes for Zirconium and
 Hafnium
;
_journal_name_full 'Journal of the American Chemical Society'
_journal_page_first 12690
_journal_page_last 12692
_journal_paper_doi 10.1021/ja0752989
_journal_volume 129
_journal_year 2007
_chemical_formula_moiety 'C36 H66 N6 Hf2, (H ), (N2 H)'
_chemical_formula_sum 'C36 H68 Hf2 N8'
_chemical_formula_weight 969.96
_chemical_name_common cmpd_8a
_chemical_name_systematic ?
_space_group_IT_number 14
_symmetry_cell_setting monoclinic
_symmetry_space_group_name_Hall '-P 2ybc'
_symmetry_space_group_name_H-M 'P 1 21/c 1'
_atom_sites_solution_hydrogens geom
_atom_sites_solution_primary direct
_atom_sites_solution_secondary difmap
_audit_creation_method 'SHELXL-97 & ZCIF'
_cell_angle_alpha 90.00
_cell_angle_beta 96.2330(10)
_cell_angle_gamma 90.00
_cell_formula_units_Z 4
_cell_length_a 11.2318(7)
_cell_length_b 11.8589(7)
_cell_length_c 31.064(2)
_cell_measurement_reflns_used 8654
_cell_measurement_temperature 220(2)
_cell_measurement_theta_max 29.2
_cell_measurement_theta_min 2.2
_cell_volume 4113.2(4)
_computing_cell_refinement 'SAINT (Bruker, 1999)'
_computing_data_collection 'SMART (Bruker, 1999)'
_computing_data_reduction SAINT
_computing_molecular_graphics 'XSHEL (Bruker, 1999)'
_computing_publication_material SHELXL-97
_computing_structure_refinement 'SHELXL-97 (Sheldrick, 1997)'
_computing_structure_solution 'SHELXS-97 (Sheldrick, 1990)'
_diffrn_ambient_temperature 220(2)
_diffrn_detector 'CCD area detector'
_diffrn_detector_area_resol_mean 8.33
_diffrn_detector_type 'Bruker Smart1000'
_diffrn_measured_fraction_theta_full 0.999
_diffrn_measured_fraction_theta_max 0.999
_diffrn_measurement_details 366,366,366,726
_diffrn_measurement_device_type 'three-circle diffractometer'
_diffrn_measurement_method '\w and \f scans'
_diffrn_measurement_specimen_support 'glass capillary'
_diffrn_orient_matrix_type standard
_diffrn_orient_matrix_UB_11 0.0535192
_diffrn_orient_matrix_UB_12 0.0077252
_diffrn_orient_matrix_UB_13 0.0277447
_diffrn_orient_matrix_UB_21 -0.0712055
_diffrn_orient_matrix_UB_22 -0.0051708
_diffrn_orient_matrix_UB_23 0.0166305
_diffrn_orient_matrix_UB_31 0.0093282
_diffrn_orient_matrix_UB_32 -0.0838114
_diffrn_orient_matrix_UB_33 0.0015271
_diffrn_radiation_monochromator graphite
_diffrn_radiation_source 'fine-focus sealed tube'
_diffrn_radiation_type MoK\a
_diffrn_radiation_wavelength 0.71073
_diffrn_reflns_av_R_equivalents 0.0310
_diffrn_reflns_av_sigmaI/netI 0.0220
_diffrn_reflns_limit_h_max 14
_diffrn_reflns_limit_h_min -14
_diffrn_reflns_limit_k_max 15
_diffrn_reflns_limit_k_min -15
_diffrn_reflns_limit_l_max 40
_diffrn_reflns_limit_l_min -40
_diffrn_reflns_number 48579
_diffrn_reflns_theta_full 27.50
_diffrn_reflns_theta_max 27.50
_diffrn_reflns_theta_min 2.51
_diffrn_source_current 30
_diffrn_source_voltage 50
_diffrn_standards_decay_% 0
_exptl_absorpt_coefficient_mu 5.078
_exptl_absorpt_correction_T_max 0.530
_exptl_absorpt_correction_T_min 0.390
_exptl_absorpt_correction_type multi-scan
_exptl_absorpt_process_details 'SADABS (Sheldrick, 1996)'
_exptl_crystal_colour yellow
_exptl_crystal_density_diffrn 1.566
_exptl_crystal_density_method not-measured
_exptl_crystal_description prism
_exptl_crystal_F_000 1936
_exptl_crystal_id cmpd_8a
_exptl_crystal_size_max 0.24
_exptl_crystal_size_mid 0.14
_exptl_crystal_size_min 0.125
_refine_diff_density_max 0.674
_refine_diff_density_min -0.401
_refine_diff_density_rms 0.081
_refine_ls_extinction_method none
_refine_ls_goodness_of_fit_ref 1.000
_refine_ls_hydrogen_treatment mixed
_refine_ls_matrix_type full
_refine_ls_number_parameters 447
_refine_ls_number_reflns 9445
_refine_ls_number_restraints 9
_refine_ls_restrained_S_all 1.001
_refine_ls_R_factor_all 0.0247
_refine_ls_R_factor_gt 0.0194
_refine_ls_shift/su_max 0.002
_refine_ls_shift/su_mean 0.000
_refine_ls_structure_factor_coef Fsqd
_refine_ls_weighting_details 'w=1/[\s^2^(Fo^2^)+(0.011P)^2^+5.96P], P=(max(Fo^2^,0)+2Fc^2^)/3'
_refine_ls_weighting_scheme calc
_refine_ls_wR_factor_gt 0.0407
_refine_ls_wR_factor_ref 0.0423
_reflns_number_gt 8435
_reflns_number_total 9445
_reflns_threshold_expression >2sigma(I)
_cod_data_source_file ja0752989si20070716_045231.cif
_cod_data_source_block cmpd_8a
_cod_database_code 4110063

loop_
_symmetry_equiv_pos_as_xyz
'x, y, z'
'-x, y+1/2, -z+1/2'
'-x, -y, -z'
'x, -y-1/2, z-1/2'

loop_
_atom_site_label
_atom_site_type_symbol
_atom_site_fract_x
_atom_site_fract_y
_atom_site_fract_z
_atom_site_U_iso_or_equiv
_atom_site_adp_type
_atom_site_occupancy
_atom_site_symmetry_multiplicity
_atom_site_calc_flag
_atom_site_refinement_flags
Hf1 Hf 0.257674(9) 0.663036(8) 0.106234(3) 0.02303(3) Uani 1 1 d U
Hf2 Hf 0.204970(10) 0.897100(8) 0.153860(3) 0.02569(3) Uani 1 1 d U
H1 H 0.186(2) 0.725(2) 0.1604(9) 0.031 Uiso 1 1 d .
N1 N 0.3237(2) 0.83248(18) 0.11541(7) 0.0308(5) Uani 1 1 d U
N2 N 0.2004(2) 0.82350(18) 0.08967(7) 0.0318(5) Uani 1 1 d D
H2 H 0.190(3) 0.863(2) 0.0662(7) 0.048 Uiso 1 1 d D
N11 N 0.6045(2) 0.5577(2) 0.11916(8) 0.0404(6) Uani 1 1 d .
N12 N 0.4126(2) 0.57734(18) 0.14516(7) 0.0275(5) Uani 1 1 d .
N13 N 0.4308(2) 0.63295(19) 0.07751(7) 0.0291(5) Uani 1 1 d .
C10 C 0.4850(2) 0.5882(2) 0.11423(9) 0.0289(6) Uani 1 1 d .
C11 C 0.6571(3) 0.4941(3) 0.08632(12) 0.0562(9) Uani 1 1 d .
H11A H 0.5946 0.4698 0.0643 0.084 Uiso 1 1 calc R
H11B H 0.6981 0.4286 0.0994 0.084 Uiso 1 1 calc R
H11C H 0.7139 0.5412 0.0732 0.084 Uiso 1 1 calc R
C12 C 0.6811(3) 0.5804(4) 0.15878(12) 0.0571(10) Uani 1 1 d .
H12A H 0.6412 0.6325 0.1765 0.086 Uiso 1 1 calc R
H12B H 0.7557 0.6134 0.1518 0.086 Uiso 1 1 calc R
H12C H 0.6977 0.5105 0.1745 0.086 Uiso 1 1 calc R
C13 C 0.4382(3) 0.4968(2) 0.18118(9) 0.0332(6) Uani 1 1 d .
H13 H 0.5061 0.5264 0.2010 0.040 Uiso 1 1 calc R
C14 C 0.3291(3) 0.4893(3) 0.20592(10) 0.0429(7) Uani 1 1 d .
H14A H 0.3025 0.5646 0.2124 0.064 Uiso 1 1 calc R
H14B H 0.3498 0.4484 0.2327 0.064 Uiso 1 1 calc R
H14C H 0.2653 0.4499 0.1885 0.064 Uiso 1 1 calc R
C15 C 0.4716(3) 0.3791(3) 0.16610(11) 0.0448(8) Uani 1 1 d .
H15A H 0.4807 0.3283 0.1907 0.067 Uiso 1 1 calc R
H15B H 0.5463 0.3831 0.1532 0.067 Uiso 1 1 calc R
H15C H 0.4088 0.3514 0.1448 0.067 Uiso 1 1 calc R
C16 C 0.4996(3) 0.6947(3) 0.04720(10) 0.0425(7) Uani 1 1 d .
H16 H 0.5510 0.6399 0.0338 0.051 Uiso 1 1 calc R
C17 C 0.4131(4) 0.7454(3) 0.01164(11) 0.0580(10) Uani 1 1 d .
H17A H 0.3633 0.8010 0.0240 0.087 Uiso 1 1 calc R
H17B H 0.3628 0.6864 -0.0022 0.087 Uiso 1 1 calc R
H17C H 0.4576 0.7812 -0.0096 0.087 Uiso 1 1 calc R
C18 C 0.5798(3) 0.7869(3) 0.06884(14) 0.0660(11) Uani 1 1 d .
H18A H 0.6225 0.8240 0.0473 0.099 Uiso 1 1 calc R
H18B H 0.6370 0.7536 0.0909 0.099 Uiso 1 1 calc R
H18C H 0.5311 0.8417 0.0821 0.099 Uiso 1 1 calc R
N21 N -0.0807(3) 1.0919(2) 0.10721(10) 0.0547(8) Uani 1 1 d .
N22 N 0.0049(2) 0.9325(2) 0.14714(8) 0.0354(5) Uani 1 1 d .
N23 N 0.1289(2) 1.05039(18) 0.11827(7) 0.0330(5) Uani 1 1 d .
C20 C 0.0158(3) 1.0260(2) 0.12394(10) 0.0368(7) Uani 1 1 d .
C21 C -0.0763(4) 1.2139(3) 0.11148(14) 0.0721(12) Uani 1 1 d .
H21A H -0.0045 1.2354 0.1299 0.108 Uiso 1 1 calc R
H21B H -0.1463 1.2399 0.1243 0.108 Uiso 1 1 calc R
H21C H -0.0751 1.2478 0.0831 0.108 Uiso 1 1 calc R
C22 C -0.1900(4) 1.0419(4) 0.08662(16) 0.0814(14) Uani 1 1 d .
H22A H -0.2159 1.0824 0.0601 0.122 Uiso 1 1 calc R
H22B H -0.2518 1.0462 0.1061 0.122 Uiso 1 1 calc R
H22C H -0.1755 0.9635 0.0799 0.122 Uiso 1 1 calc R
C23 C -0.1009(3) 0.9095(3) 0.16985(12) 0.0516(9) Uani 1 1 d .
H23 H -0.1687 0.8907 0.1480 0.062 Uiso 1 1 calc R
C24 C -0.0752(4) 0.8080(3) 0.19892(13) 0.0643(11) Uani 1 1 d .
H24A H -0.0413 0.7482 0.1828 0.096 Uiso 1 1 calc R
H24B H -0.1491 0.7819 0.2091 0.096 Uiso 1 1 calc R
H24C H -0.0188 0.8288 0.2235 0.096 Uiso 1 1 calc R
C25 C -0.1378(4) 1.0105(4) 0.19655(15) 0.0744(13) Uani 1 1 d .
H25A H -0.0711 1.0324 0.2173 0.112 Uiso 1 1 calc R
H25B H -0.2054 0.9893 0.2118 0.112 Uiso 1 1 calc R
H25C H -0.1603 1.0733 0.1774 0.112 Uiso 1 1 calc R
C26 C 0.1594(3) 1.1193(2) 0.08122(10) 0.0425(7) Uani 1 1 d .
H26 H 0.1323 1.1974 0.0857 0.051 Uiso 1 1 calc R
C27 C 0.2942(3) 1.1218(3) 0.08086(12) 0.0551(9) Uani 1 1 d .
H27A H 0.3308 1.1556 0.1075 0.083 Uiso 1 1 calc R
H27B H 0.3142 1.1660 0.0564 0.083 Uiso 1 1 calc R
H27C H 0.3238 1.0455 0.0785 0.083 Uiso 1 1 calc R
C28 C 0.0989(4) 1.0788(3) 0.03748(11) 0.0658(11) Uani 1 1 d .
H28A H 0.1245 1.0025 0.0321 0.099 Uiso 1 1 calc R
H28B H 0.1210 1.1282 0.0147 0.099 Uiso 1 1 calc R
H28C H 0.0126 1.0802 0.0378 0.099 Uiso 1 1 calc R
C30 C 0.1710(3) 0.4615(2) 0.09889(10) 0.0338(6) Uani 1 1 d D
H30 H 0.210(3) 0.4013(18) 0.1154(9) 0.041 Uiso 1 1 d D
C31 C 0.0787(2) 0.5299(2) 0.11221(10) 0.0343(6) Uani 1 1 d .
C32 C 0.0453(3) 0.6072(2) 0.07827(10) 0.0362(7) Uani 1 1 d .
C33 C 0.1168(3) 0.5848(2) 0.04410(9) 0.0362(7) Uani 1 1 d .
C34 C 0.1944(3) 0.4937(2) 0.05703(9) 0.0344(6) Uani 1 1 d .
C35 C 0.0189(3) 0.5137(3) 0.15287(12) 0.0499(8) Uani 1 1 d .
H35A H 0.0630 0.4582 0.1712 0.075 Uiso 1 1 calc R
H35B H -0.0626 0.4875 0.1453 0.075 Uiso 1 1 calc R
H35C H 0.0177 0.5847 0.1683 0.075 Uiso 1 1 calc R
C36 C -0.0530(3) 0.6942(3) 0.07661(12) 0.0484(8) Uani 1 1 d .
H36A H -0.0852 0.6968 0.1043 0.073 Uiso 1 1 calc R
H36B H -0.1162 0.6742 0.0541 0.073 Uiso 1 1 calc R
H36C H -0.0208 0.7675 0.0703 0.073 Uiso 1 1 calc R
C37 C 0.1004(3) 0.6395(3) 0.00027(11) 0.0514(9) Uani 1 1 d .
H37A H 0.0245 0.6161 -0.0150 0.077 Uiso 1 1 calc R
H37B H 0.1651 0.6170 -0.0162 0.077 Uiso 1 1 calc R
H37C H 0.1011 0.7208 0.0036 0.077 Uiso 1 1 calc R
C38 C 0.2795(3) 0.4347(3) 0.03042(11) 0.0477(8) Uani 1 1 d .
H38A H 0.3407 0.3965 0.0495 0.071 Uiso 1 1 calc R
H38B H 0.3167 0.4895 0.0130 0.071 Uiso 1 1 calc R
H38C H 0.2358 0.3799 0.0116 0.071 Uiso 1 1 calc R
C40 C 0.2066(3) 0.9706(3) 0.23133(10) 0.0416(7) Uani 1 1 d D
H40 H 0.1319(17) 0.987(3) 0.2427(10) 0.050 Uiso 1 1 d D
C41 C 0.2686(3) 0.8663(3) 0.23491(9) 0.0423(7) Uani 1 1 d .
C42 C 0.3743(3) 0.8801(2) 0.21479(10) 0.0397(7) Uani 1 1 d .
C43 C 0.3775(3) 0.9936(2) 0.19922(9) 0.0369(7) Uani 1 1 d .
C44 C 0.2730(3) 1.0491(2) 0.20993(9) 0.0357(6) Uani 1 1 d .
C45 C 0.2329(4) 0.7657(3) 0.26036(11) 0.0593(10) Uani 1 1 d .
H45A H 0.1857 0.7907 0.2829 0.089 Uiso 1 1 calc R
H45B H 0.3043 0.7275 0.2734 0.089 Uiso 1 1 calc R
H45C H 0.1858 0.7142 0.2411 0.089 Uiso 1 1 calc R
C46 C 0.4725(3) 0.7950(3) 0.21192(12) 0.0554(10) Uani 1 1 d .
H46A H 0.4851 0.7839 0.1818 0.083 Uiso 1 1 calc R
H46B H 0.4498 0.7240 0.2242 0.083 Uiso 1 1 calc R
H46C H 0.5458 0.8223 0.2279 0.083 Uiso 1 1 calc R
C47 C 0.4811(3) 1.0439(3) 0.17904(12) 0.0506(8) Uani 1 1 d .
H47A H 0.4587 1.1176 0.1673 0.076 Uiso 1 1 calc R
H47B H 0.5021 0.9951 0.1560 0.076 Uiso 1 1 calc R
H47C H 0.5493 1.0513 0.2008 0.076 Uiso 1 1 calc R
C48 C 0.2412(3) 1.1719(2) 0.20355(11) 0.0453(8) Uani 1 1 d .
H48A H 0.2854 1.2163 0.2262 0.068 Uiso 1 1 calc R
H48B H 0.1559 1.1818 0.2049 0.068 Uiso 1 1 calc R
H48C H 0.2617 1.1966 0.1755 0.068 Uiso 1 1 calc R

loop_
_atom_site_aniso_label
_atom_site_aniso_U_11
_atom_site_aniso_U_22
_atom_site_aniso_U_33
_atom_site_aniso_U_23
_atom_site_aniso_U_13
_atom_site_aniso_U_12
Hf1 0.02392(6) 0.02085(5) 0.02365(6) -0.00159(4) -0.00052(4) -0.00125(4)
Hf2 0.03043(6) 0.02252(5) 0.02353(6) -0.00316(4) 0.00020(4) -0.00100(4)
N1 0.0309(12) 0.0276(10) 0.0348(13) -0.0026(9) 0.0073(9) -0.0040(9)
N2 0.0438(14) 0.0258(11) 0.0248(12) 0.0010(9) -0.0011(10) 0.0014(10)
N11 0.0268(13) 0.0513(15) 0.0434(15) -0.0053(12) 0.0048(11) 0.0067(11)
N12 0.0289(12) 0.0285(11) 0.0245(11) -0.0007(9) 0.0000(9) 0.0019(9)
N13 0.0304(12) 0.0322(11) 0.0254(11) 0.0004(9) 0.0069(9) -0.0010(9)
C10 0.0261(14) 0.0268(13) 0.0338(14) -0.0050(10) 0.0029(11) -0.0013(10)
C11 0.041(2) 0.071(2) 0.058(2) -0.0051(18) 0.0148(17) 0.0172(17)
C12 0.0297(18) 0.079(3) 0.060(2) -0.0069(19) -0.0061(16) 0.0017(17)
C13 0.0373(16) 0.0311(14) 0.0300(14) 0.0040(11) -0.0023(12) 0.0055(11)
C14 0.053(2) 0.0440(17) 0.0327(16) 0.0123(13) 0.0096(14) 0.0101(14)
C15 0.051(2) 0.0370(16) 0.0468(19) 0.0073(13) 0.0076(15) 0.0140(14)
C16 0.0411(18) 0.0470(18) 0.0424(18) 0.0075(14) 0.0190(14) 0.0023(14)
C17 0.074(3) 0.064(2) 0.0380(19) 0.0159(16) 0.0180(18) -0.0042(19)
C18 0.053(2) 0.064(2) 0.082(3) 0.014(2) 0.013(2) -0.0215(19)
N21 0.0479(18) 0.0517(17) 0.0615(19) -0.0050(14) -0.0073(15) 0.0203(14)
N22 0.0337(13) 0.0343(12) 0.0391(14) -0.0066(10) 0.0081(11) 0.0009(10)
N23 0.0417(14) 0.0249(11) 0.0312(12) -0.0013(9) -0.0013(10) 0.0032(10)
C20 0.0403(17) 0.0333(14) 0.0354(16) -0.0090(12) -0.0020(13) 0.0104(12)
C21 0.085(3) 0.052(2) 0.078(3) 0.003(2) 0.006(2) 0.039(2)
C22 0.047(2) 0.104(4) 0.088(3) -0.009(3) -0.017(2) 0.018(2)
C23 0.0400(19) 0.056(2) 0.061(2) -0.0132(17) 0.0175(16) -0.0040(15)
C24 0.066(3) 0.060(2) 0.074(3) -0.004(2) 0.039(2) -0.0143(19)
C25 0.070(3) 0.077(3) 0.083(3) -0.016(2) 0.041(2) 0.015(2)
C26 0.063(2) 0.0279(14) 0.0352(16) 0.0046(12) -0.0011(15) 0.0023(14)
C27 0.067(3) 0.0416(18) 0.058(2) 0.0117(16) 0.0092(19) -0.0072(17)
C28 0.090(3) 0.069(3) 0.0349(19) 0.0051(17) -0.0076(19) 0.006(2)
C30 0.0356(16) 0.0251(13) 0.0395(16) -0.0013(11) -0.0021(12) -0.0075(11)
C31 0.0281(15) 0.0317(14) 0.0428(17) -0.0036(12) 0.0026(12) -0.0111(11)
C32 0.0275(15) 0.0313(14) 0.0473(18) -0.0053(12) -0.0070(13) -0.0069(11)
C33 0.0408(17) 0.0330(14) 0.0320(15) -0.0056(11) -0.0095(13) -0.0080(12)
C34 0.0378(16) 0.0289(13) 0.0352(15) -0.0112(11) -0.0014(12) -0.0085(11)
C35 0.0405(19) 0.0488(19) 0.063(2) 0.0020(16) 0.0192(17) -0.0093(15)
C36 0.0298(17) 0.0488(19) 0.064(2) -0.0017(16) -0.0063(15) -0.0007(14)
C37 0.058(2) 0.054(2) 0.0378(18) 0.0002(15) -0.0131(16) -0.0035(17)
C38 0.062(2) 0.0403(17) 0.0409(18) -0.0142(14) 0.0074(16) -0.0009(15)
C40 0.054(2) 0.0418(16) 0.0285(15) -0.0086(12) 0.0018(14) -0.0036(14)
C41 0.064(2) 0.0352(15) 0.0255(15) -0.0009(12) -0.0062(14) -0.0052(14)
C42 0.0520(19) 0.0310(14) 0.0315(15) -0.0065(11) -0.0164(14) 0.0007(13)
C43 0.0428(17) 0.0302(14) 0.0345(15) -0.0071(11) -0.0099(13) -0.0052(12)
C44 0.0465(18) 0.0311(14) 0.0277(14) -0.0084(11) -0.0039(12) -0.0044(12)
C45 0.095(3) 0.0458(19) 0.0359(18) 0.0073(15) 0.0021(19) -0.0090(19)
C46 0.060(2) 0.0400(17) 0.059(2) -0.0103(16) -0.0279(18) 0.0108(16)
C47 0.0416(19) 0.0446(18) 0.063(2) -0.0073(16) -0.0076(16) -0.0085(15)
C48 0.059(2) 0.0309(15) 0.0453(19) -0.0124(13) 0.0011(16) -0.0018(14)

loop_
_atom_type_symbol
_atom_type_description
_atom_type_scat_dispersion_real
_atom_type_scat_dispersion_imag
_atom_type_scat_source
C C 0.0033 0.0016 'International Tables Vol C Tables 4.2.6.8 and 6.1.1.4'
H H 0.0000 0.0000 'International Tables Vol C Tables 4.2.6.8 and 6.1.1.4'
N N 0.0061 0.0033 'International Tables Vol C Tables 4.2.6.8 and 6.1.1.4'
Hf Hf -0.5830 6.1852 'International Tables Vol C Tables 4.2.6.8 and 6.1.1.4'

loop_
_geom_angle_atom_site_label_1
_geom_angle_atom_site_label_2
_geom_angle_atom_site_label_3
_geom_angle
N2 Hf1 N1 42.48(9)
N2 Hf1 N12 139.02(9)
N1 Hf1 N12 96.62(8)
N2 Hf1 N13 107.91(9)
N1 Hf1 N13 84.28(8)
N12 Hf1 N13 59.42(8)
N2 Hf1 C33 89.75(9)
N1 Hf1 C33 128.37(9)
N12 Hf1 C33 128.76(9)
N13 Hf1 C33 97.75(9)
N2 Hf1 C32 84.19(9)
N1 Hf1 C32 125.98(9)
N12 Hf1 C32 135.20(9)
N13 Hf1 C32 130.00(9)
C33 Hf1 C32 32.61(10)
N2 Hf1 C34 120.94(9)
N1 Hf1 C34 151.17(9)
N12 Hf1 C34 96.56(9)
N13 Hf1 C34 80.57(9)
C33 Hf1 C34 32.21(9)
C32 Hf1 C34 53.46(9)
N2 Hf1 C31 111.05(10)
N1 Hf1 C31 145.38(9)
N12 Hf1 C31 104.38(9)
N13 Hf1 C31 130.12(9)
C33 Hf1 C31 53.39(10)
C32 Hf1 C31 32.13(9)
C34 Hf1 C31 53.02(9)
N2 Hf1 C30 136.88(9)
N1 Hf1 C30 176.68(9)
N12 Hf1 C30 83.77(9)
N13 Hf1 C30 98.72(9)
C33 Hf1 C30 52.82(9)
C32 Hf1 C30 52.87(9)
C34 Hf1 C30 31.66(9)
C31 Hf1 C30 31.80(9)
N2 Hf1 Hf2 41.53(6)
N1 Hf1 Hf2 38.18(6)
N12 Hf1 Hf2 108.14(5)
N13 Hf1 Hf2 121.74(6)
C33 Hf1 Hf2 122.20(7)
C32 Hf1 Hf2 99.73(7)
C34 Hf1 Hf2 152.75(7)
C31 Hf1 Hf2 108.06(7)
C30 Hf1 Hf2 138.59(7)
N2 Hf1 H1 74.7(8)
N1 Hf1 H1 73.7(8)
N12 Hf1 H1 94.1(7)
N13 Hf1 H1 143.5(7)
C33 Hf1 H1 118.8(7)
C32 Hf1 H1 86.4(7)
C34 Hf1 H1 130.6(8)
C31 Hf1 H1 77.6(8)
C30 Hf1 H1 103.0(8)
Hf2 Hf1 H1 38.5(8)
N1 Hf2 N2 42.39(9)
N1 Hf2 N23 104.73(9)
N2 Hf2 N23 84.47(8)
N1 Hf2 N22 136.07(9)
N2 Hf2 N22 93.73(9)
N23 Hf2 N22 59.10(9)
N1 Hf2 C43 89.20(10)
N2 Hf2 C43 129.10(10)
N23 Hf2 C43 97.74(9)
N22 Hf2 C43 130.88(9)
N1 Hf2 C42 85.52(10)
N2 Hf2 C42 126.37(10)
N23 Hf2 C42 130.11(9)
N22 Hf2 C42 137.35(10)
C43 Hf2 C42 32.74(9)
N1 Hf2 C40 137.95(10)
N2 Hf2 C40 176.12(9)
N23 Hf2 C40 98.66(9)
N22 Hf2 C40 85.96(10)
C43 Hf2 C40 52.96(11)
C42 Hf2 C40 52.99(11)
N1 Hf2 C44 119.83(10)
N2 Hf2 C44 151.81(9)
N23 Hf2 C44 80.49(9)
N22 Hf2 C44 98.70(9)
C43 Hf2 C44 32.20(10)
C42 Hf2 C44 53.59(9)
C40 Hf2 C44 31.83(10)
N1 Hf2 C41 113.07(11)
N2 Hf2 C41 145.04(9)
N23 Hf2 C41 130.37(9)
N22 Hf2 C41 106.46(10)
C43 Hf2 C41 53.56(10)
C42 Hf2 C41 32.05(11)
C40 Hf2 C41 32.11(10)
C44 Hf2 C41 53.36(9)
N1 Hf2 Hf1 40.80(6)
N2 Hf2 Hf1 38.88(6)
N23 Hf2 Hf1 123.27(6)
N22 Hf2 Hf1 110.19(6)
C43 Hf2 Hf1 118.31(7)
C42 Hf2 Hf1 96.50(7)
C40 Hf2 Hf1 137.81(7)
C44 Hf2 Hf1 149.21(7)
C41 Hf2 Hf1 106.37(7)
N1 Hf2 H1 76.6(8)
N2 Hf2 H1 72.6(8)
N23 Hf2 H1 144.1(7)
N22 Hf2 H1 94.5(8)
C43 Hf2 H1 118.2(7)
C42 Hf2 H1 85.7(7)
C40 Hf2 H1 103.5(8)
C44 Hf2 H1 130.9(7)
C41 Hf2 H1 77.5(7)
Hf1 Hf2 H1 38.9(8)
N2 N1 Hf2 73.63(13)
N2 N1 Hf1 65.48(11)
Hf2 N1 Hf1 101.02(9)
N1 N2 Hf1 72.05(12)
N1 N2 Hf2 63.97(12)
Hf1 N2 Hf2 99.58(9)
N1 N2 H2 116(2)
Hf1 N2 H2 136(2)
Hf2 N2 H2 123(2)
C10 N11 C11 121.6(3)
C10 N11 C12 121.7(3)
C11 N11 C12 116.5(3)
C10 N12 C13 121.8(2)
C10 N12 Hf1 93.77(16)
C13 N12 Hf1 140.83(18)
C10 N13 C16 121.2(2)
C10 N13 Hf1 93.27(16)
C16 N13 Hf1 135.08(18)
N12 C10 N13 113.3(2)
N12 C10 N11 123.8(3)
N13 C10 N11 122.9(3)
N11 C11 H11A 109.5
N11 C11 H11B 109.5
H11A C11 H11B 109.5
N11 C11 H11C 109.5
H11A C11 H11C 109.5
H11B C11 H11C 109.5
N11 C12 H12A 109.5
N11 C12 H12B 109.5
H12A C12 H12B 109.5
N11 C12 H12C 109.5
H12A C12 H12C 109.5
H12B C12 H12C 109.5
N12 C13 C14 108.7(2)
N12 C13 C15 113.1(2)
C14 C13 C15 109.8(3)
N12 C13 H13 108.4
C14 C13 H13 108.4
C15 C13 H13 108.4
C13 C14 H14A 109.5
C13 C14 H14B 109.5
H14A C14 H14B 109.5
C13 C14 H14C 109.5
H14A C14 H14C 109.5
H14B C14 H14C 109.5
C13 C15 H15A 109.5
C13 C15 H15B 109.5
H15A C15 H15B 109.5
C13 C15 H15C 109.5
H15A C15 H15C 109.5
H15B C15 H15C 109.5
N13 C16 C17 108.9(3)
N13 C16 C18 113.5(3)
C17 C16 C18 109.8(3)
N13 C16 H16 108.2
C17 C16 H16 108.2
C18 C16 H16 108.2
C16 C17 H17A 109.5
C16 C17 H17B 109.5
H17A C17 H17B 109.5
C16 C17 H17C 109.5
H17A C17 H17C 109.5
H17B C17 H17C 109.5
C16 C18 H18A 109.5
C16 C18 H18B 109.5
H18A C18 H18B 109.5
C16 C18 H18C 109.5
H18A C18 H18C 109.5
H18B C18 H18C 109.5
C20 N21 C22 121.6(3)
C20 N21 C21 120.5(3)
C22 N21 C21 117.8(3)
C20 N22 C23 122.6(3)
C20 N22 Hf2 93.18(18)
C23 N22 Hf2 139.8(2)
C20 N23 C26 121.7(2)
C20 N23 Hf2 94.40(17)
C26 N23 Hf2 136.10(19)
N23 C20 N22 113.3(3)
N23 C20 N21 123.0(3)
N22 C20 N21 123.7(3)
N21 C21 H21A 109.5
N21 C21 H21B 109.5
H21A C21 H21B 109.5
N21 C21 H21C 109.5
H21A C21 H21C 109.5
H21B C21 H21C 109.5
N21 C22 H22A 109.5
N21 C22 H22B 109.5
H22A C22 H22B 109.5
N21 C22 H22C 109.5
H22A C22 H22C 109.5
H22B C22 H22C 109.5
N22 C23 C24 108.8(3)
N22 C23 C25 113.2(3)
C24 C23 C25 110.0(3)
N22 C23 H23 108.3
C24 C23 H23 108.3
C25 C23 H23 108.3
C23 C24 H24A 109.5
C23 C24 H24B 109.5
H24A C24 H24B 109.5
C23 C24 H24C 109.5
H24A C24 H24C 109.5
H24B C24 H24C 109.5
C23 C25 H25A 109.5
C23 C25 H25B 109.5
H25A C25 H25B 109.5
C23 C25 H25C 109.5
H25A C25 H25C 109.5
H25B C25 H25C 109.5
N23 C26 C27 109.4(3)
N23 C26 C28 113.5(3)
C27 C26 C28 110.4(3)
N23 C26 H26 107.8
C27 C26 H26 107.8
C28 C26 H26 107.8
C26 C27 H27A 109.5
C26 C27 H27B 109.5
H27A C27 H27B 109.5
C26 C27 H27C 109.5
H27A C27 H27C 109.5
H27B C27 H27C 109.5
C26 C28 H28A 109.5
C26 C28 H28B 109.5
H28A C28 H28B 109.5
C26 C28 H28C 109.5
H28A C28 H28C 109.5
H28B C28 H28C 109.5
C34 C30 C31 109.3(3)
C34 C30 Hf1 73.95(15)
C31 C30 Hf1 73.98(15)
C34 C30 H30 125.3(19)
C31 C30 H30 125.4(19)
Hf1 C30 H30 119.8(19)
C30 C31 C32 107.3(3)
C30 C31 C35 125.5(3)
C32 C31 C35 126.9(3)
C30 C31 Hf1 74.22(15)
C32 C31 Hf1 72.30(15)
C35 C31 Hf1 124.1(2)
C31 C32 C33 108.0(3)
C31 C32 C36 127.0(3)
C33 C32 C36 124.9(3)
C31 C32 Hf1 75.57(16)
C33 C32 Hf1 73.63(16)
C36 C32 Hf1 119.38(19)
C34 C33 C32 108.0(3)
C34 C33 C37 126.6(3)
C32 C33 C37 124.9(3)
C34 C33 Hf1 75.49(15)
C32 C33 Hf1 73.76(15)
C37 C33 Hf1 122.5(2)
C30 C34 C33 107.3(3)
C30 C34 C38 125.1(3)
C33 C34 C38 127.4(3)
C30 C34 Hf1 74.39(15)
C33 C34 Hf1 72.30(15)
C38 C34 Hf1 122.6(2)
C31 C35 H35A 109.5
C31 C35 H35B 109.5
H35A C35 H35B 109.5
C31 C35 H35C 109.5
H35A C35 H35C 109.5
H35B C35 H35C 109.5
C32 C36 H36A 109.5
C32 C36 H36B 109.5
H36A C36 H36B 109.5
C32 C36 H36C 109.5
H36A C36 H36C 109.5
H36B C36 H36C 109.5
C33 C37 H37A 109.5
C33 C37 H37B 109.5
H37A C37 H37B 109.5
C33 C37 H37C 109.5
H37A C37 H37C 109.5
H37B C37 H37C 109.5
C34 C38 H38A 109.5
C34 C38 H38B 109.5
H38A C38 H38B 109.5
C34 C38 H38C 109.5
H38A C38 H38C 109.5
H38B C38 H38C 109.5
C44 C40 C41 109.5(3)
C44 C40 Hf2 74.37(16)
C41 C40 Hf2 74.32(17)
C44 C40 H40 125(2)
C41 C40 H40 126(2)
Hf2 C40 H40 120(2)
C42 C41 C40 107.1(3)
C42 C41 C45 127.4(3)
C40 C41 C45 125.1(3)
C42 C41 Hf2 72.96(16)
C40 C41 Hf2 73.57(17)
C45 C41 Hf2 124.4(2)
C41 C42 C43 108.1(3)
C41 C42 C46 127.4(3)
C43 C42 C46 124.4(3)
C41 C42 Hf2 74.99(17)
C43 C42 Hf2 73.62(16)
C46 C42 Hf2 120.22(19)
C44 C43 C42 107.8(3)
C44 C43 C47 127.7(3)
C42 C43 C47 124.2(3)
C44 C43 Hf2 74.82(16)
C42 C43 Hf2 73.64(16)
C47 C43 Hf2 121.7(2)
C40 C44 C43 107.4(3)
C40 C44 C48 124.9(3)
C43 C44 C48 127.5(3)
C40 C44 Hf2 73.80(16)
C43 C44 Hf2 72.97(15)
C48 C44 Hf2 122.72(19)
C41 C45 H45A 109.5
C41 C45 H45B 109.5
H45A C45 H45B 109.5
C41 C45 H45C 109.5
H45A C45 H45C 109.5
H45B C45 H45C 109.5
C42 C46 H46A 109.5
C42 C46 H46B 109.5
H46A C46 H46B 109.5
C42 C46 H46C 109.5
H46A C46 H46C 109.5
H46B C46 H46C 109.5
C43 C47 H47A 109.5
C43 C47 H47B 109.5
H47A C47 H47B 109.5
C43 C47 H47C 109.5
H47A C47 H47C 109.5
H47B C47 H47C 109.5
C44 C48 H48A 109.5
C44 C48 H48B 109.5
H48A C48 H48B 109.5
C44 C48 H48C 109.5
H48A C48 H48C 109.5
H48B C48 H48C 109.5

loop_
_geom_bond_atom_site_label_1
_geom_bond_atom_site_label_2
_geom_bond_distance
Hf1 N2 2.056(2)
Hf1 N1 2.150(2)
Hf1 N12 2.251(2)
Hf1 N13 2.254(2)
Hf1 C33 2.535(3)
Hf1 C32 2.537(3)
Hf1 C34 2.576(3)
Hf1 C31 2.579(3)
Hf1 C30 2.582(3)
Hf1 Hf2 3.2302(2)
Hf1 H1 2.08(3)
Hf2 N1 2.034(2)
Hf2 N2 2.172(2)
Hf2 N23 2.247(2)
Hf2 N22 2.273(2)
Hf2 C43 2.541(3)
Hf2 C42 2.542(3)
Hf2 C40 2.558(3)
Hf2 C44 2.565(3)
Hf2 C41 2.567(3)
Hf2 H1 2.06(3)
N1 N2 1.526(3)
N2 H2 0.861(10)
N11 C10 1.382(3)
N11 C11 1.446(4)
N11 C12 1.448(4)
N12 C10 1.330(3)
N12 C13 1.475(3)
N13 C10 1.342(3)
N13 C16 1.476(3)
C11 H11A 0.9700
C11 H11B 0.9700
C11 H11C 0.9700
C12 H12A 0.9700
C12 H12B 0.9700
C12 H12C 0.9700
C13 C14 1.518(4)
C13 C15 1.532(4)
C13 H13 0.9900
C14 H14A 0.9700
C14 H14B 0.9700
C14 H14C 0.9700
C15 H15A 0.9700
C15 H15B 0.9700
C15 H15C 0.9700
C16 C17 1.515(5)
C16 C18 1.526(5)
C16 H16 0.9900
C17 H17A 0.9700
C17 H17B 0.9700
C17 H17C 0.9700
C18 H18A 0.9700
C18 H18B 0.9700
C18 H18C 0.9700
N21 C20 1.390(4)
N21 C22 1.449(5)
N21 C21 1.453(5)
N22 C20 1.336(4)
N22 C23 1.472(4)
N23 C20 1.333(4)
N23 C26 1.482(4)
C21 H21A 0.9700
C21 H21B 0.9700
C21 H21C 0.9700
C22 H22A 0.9700
C22 H22B 0.9700
C22 H22C 0.9700
C23 C24 1.514(5)
C23 C25 1.539(5)
C23 H23 0.9900
C24 H24A 0.9700
C24 H24B 0.9700
C24 H24C 0.9700
C25 H25A 0.9700
C25 H25B 0.9700
C25 H25C 0.9700
C26 C27 1.515(5)
C26 C28 1.529(5)
C26 H26 0.9900
C27 H27A 0.9700
C27 H27B 0.9700
C27 H27C 0.9700
C28 H28A 0.9700
C28 H28B 0.9700
C28 H28C 0.9700
C30 C34 1.407(4)
C30 C31 1.414(4)
C30 H30 0.955(10)
C31 C32 1.416(4)
C31 C35 1.506(4)
C32 C33 1.424(4)
C32 C36 1.508(4)
C33 C34 1.418(4)
C33 C37 1.501(4)
C34 C38 1.503(4)
C35 H35A 0.9700
C35 H35B 0.9700
C35 H35C 0.9700
C36 H36A 0.9700
C36 H36B 0.9700
C36 H36C 0.9700
C37 H37A 0.9700
C37 H37B 0.9700
C37 H37C 0.9700
C38 H38A 0.9700
C38 H38B 0.9700
C38 H38C 0.9700
C40 C44 1.405(4)
C40 C41 1.417(4)
C40 H40 0.965(10)
C41 C42 1.411(5)
C41 C45 1.510(4)
C42 C43 1.432(4)
C42 C46 1.504(4)
C43 C44 1.416(4)
C43 C47 1.503(5)
C44 C48 1.507(4)
C45 H45A 0.9700
C45 H45B 0.9700
C45 H45C 0.9700
C46 H46A 0.9700
C46 H46B 0.9700
C46 H46C 0.9700
C47 H47A 0.9700
C47 H47B 0.9700
C47 H47C 0.9700
C48 H48A 0.9700
C48 H48B 0.9700
C48 H48C 0.9700

loop_
_geom_torsion_atom_site_label_1
_geom_torsion_atom_site_label_2
_geom_torsion_atom_site_label_3
_geom_torsion_atom_site_label_4
_geom_torsion
N2 Hf1 Hf2 N1 -68.66(15)
N12 Hf1 Hf2 N1 77.26(12)
N13 Hf1 Hf2 N1 12.53(12)
C33 Hf1 Hf2 N1 -112.71(13)
C32 Hf1 Hf2 N1 -138.27(13)
C34 Hf1 Hf2 N1 -128.77(18)
C31 Hf1 Hf2 N1 -170.30(12)
C30 Hf1 Hf2 N1 178.74(14)
N1 Hf1 Hf2 N2 68.66(15)
N12 Hf1 Hf2 N2 145.92(12)
N13 Hf1 Hf2 N2 81.19(13)
C33 Hf1 Hf2 N2 -44.05(13)
C32 Hf1 Hf2 N2 -69.62(13)
C34 Hf1 Hf2 N2 -60.11(18)
C31 Hf1 Hf2 N2 -101.64(13)
C30 Hf1 Hf2 N2 -112.60(14)
N2 Hf1 Hf2 N23 4.20(13)
N1 Hf1 Hf2 N23 72.86(13)
N12 Hf1 Hf2 N23 150.12(10)
N13 Hf1 Hf2 N23 85.39(10)
C33 Hf1 Hf2 N23 -39.85(11)
C32 Hf1 Hf2 N23 -65.41(11)
C34 Hf1 Hf2 N23 -55.91(16)
C31 Hf1 Hf2 N23 -97.44(10)
C30 Hf1 Hf2 N23 -108.40(12)
N2 Hf1 Hf2 N22 69.79(13)
N1 Hf1 Hf2 N22 138.45(12)
N12 Hf1 Hf2 N22 -144.29(9)
N13 Hf1 Hf2 N22 150.98(10)
C33 Hf1 Hf2 N22 25.74(11)
C32 Hf1 Hf2 N22 0.18(10)
C34 Hf1 Hf2 N22 9.68(16)
C31 Hf1 Hf2 N22 -31.85(10)
C30 Hf1 Hf2 N22 -42.81(12)
N2 Hf1 Hf2 C43 -118.23(13)
N1 Hf1 Hf2 C43 -49.57(13)
N12 Hf1 Hf2 C43 27.69(10)
N13 Hf1 Hf2 C43 -37.05(10)
C33 Hf1 Hf2 C43 -162.28(11)
C32 Hf1 Hf2 C43 172.15(11)
C34 Hf1 Hf2 C43 -178.34(17)
C31 Hf1 Hf2 C43 140.13(11)
C30 Hf1 Hf2 C43 129.17(13)
N2 Hf1 Hf2 C42 -144.04(13)
N1 Hf1 Hf2 C42 -75.38(13)
N12 Hf1 Hf2 C42 1.88(10)
N13 Hf1 Hf2 C42 -62.85(10)
C33 Hf1 Hf2 C42 171.91(11)
C32 Hf1 Hf2 C42 146.34(11)
C34 Hf1 Hf2 C42 155.85(17)
C31 Hf1 Hf2 C42 114.32(11)
C30 Hf1 Hf2 C42 103.36(13)
N2 Hf1 Hf2 C40 176.88(16)
N1 Hf1 Hf2 C40 -114.46(16)
N12 Hf1 Hf2 C40 -37.20(13)
N13 Hf1 Hf2 C40 -101.93(13)
C33 Hf1 Hf2 C40 132.83(14)
C32 Hf1 Hf2 C40 107.26(14)
C34 Hf1 Hf2 C40 116.77(19)
C31 Hf1 Hf2 C40 75.24(14)
C30 Hf1 Hf2 C40 64.28(15)
N2 Hf1 Hf2 C44 -131.45(17)
N1 Hf1 Hf2 C44 -62.79(17)
N12 Hf1 Hf2 C44 14.47(15)
N13 Hf1 Hf2 C44 -50.26(15)
C33 Hf1 Hf2 C44 -175.49(16)
C32 Hf1 Hf2 C44 158.94(15)
C34 Hf1 Hf2 C44 168.4(2)
C31 Hf1 Hf2 C44 126.91(15)
C30 Hf1 Hf2 C44 115.95(17)
N2 Hf1 Hf2 C41 -175.21(14)
N1 Hf1 Hf2 C41 -106.56(13)
N12 Hf1 Hf2 C41 -29.29(10)
N13 Hf1 Hf2 C41 -94.03(11)
C33 Hf1 Hf2 C41 140.74(12)
C32 Hf1 Hf2 C41 115.17(11)
C34 Hf1 Hf2 C41 124.68(17)
C31 Hf1 Hf2 C41 83.15(11)
C30 Hf1 Hf2 C41 72.19(13)
N23 Hf2 N1 N2 -64.16(13)
N22 Hf2 N1 N2 -3.67(18)
C43 Hf2 N1 N2 -161.95(13)
C42 Hf2 N1 N2 165.48(13)
C40 Hf2 N1 N2 174.24(14)
C44 Hf2 N1 N2 -151.51(12)
C41 Hf2 N1 N2 148.71(13)
Hf1 Hf2 N1 N2 60.14(11)
N2 Hf2 N1 Hf1 -60.14(11)
N23 Hf2 N1 Hf1 -124.29(9)
N22 Hf2 N1 Hf1 -63.80(15)
C43 Hf2 N1 Hf1 137.91(10)
C42 Hf2 N1 Hf1 105.34(10)
C40 Hf2 N1 Hf1 114.10(13)
C44 Hf2 N1 Hf1 148.35(9)
C41 Hf2 N1 Hf1 88.57(11)
N12 Hf1 N1 N2 -177.22(13)
N13 Hf1 N1 N2 124.54(13)
C33 Hf1 N1 N2 29.17(18)
C32 Hf1 N1 N2 -11.99(17)
C34 Hf1 N1 N2 66.1(2)
C31 Hf1 N1 N2 -49.8(2)
Hf2 Hf1 N1 N2 -66.15(13)
N2 Hf1 N1 Hf2 66.15(13)
N12 Hf1 N1 Hf2 -111.08(10)
N13 Hf1 N1 Hf2 -169.32(10)
C33 Hf1 N1 Hf2 95.32(13)
C32 Hf1 N1 Hf2 54.16(14)
C34 Hf1 N1 Hf2 132.23(16)
C31 Hf1 N1 Hf2 16.4(2)
Hf2 N1 N2 Hf1 -110.67(8)
Hf1 N1 N2 Hf2 110.67(8)
N12 Hf1 N2 N1 4.21(19)
N13 Hf1 N2 N1 -59.47(14)
C33 Hf1 N2 N1 -157.54(14)
C32 Hf1 N2 N1 170.27(14)
C34 Hf1 N2 N1 -149.07(13)
C31 Hf1 N2 N1 152.31(13)
C30 Hf1 N2 N1 175.20(13)
Hf2 Hf1 N2 N1 58.50(11)
N1 Hf1 N2 Hf2 -58.50(11)
N12 Hf1 N2 Hf2 -54.29(16)
N13 Hf1 N2 Hf2 -117.98(9)
C33 Hf1 N2 Hf2 143.96(11)
C32 Hf1 N2 Hf2 111.77(11)
C34 Hf1 N2 Hf2 152.43(9)
C31 Hf1 N2 Hf2 93.81(11)
C30 Hf1 N2 Hf2 116.69(12)
N23 Hf2 N2 N1 119.02(13)
N22 Hf2 N2 N1 177.45(13)
C43 Hf2 N2 N1 23.53(17)
C42 Hf2 N2 N1 -18.08(17)
C44 Hf2 N2 N1 61.2(2)
C41 Hf2 N2 N1 -56.5(2)
Hf1 Hf2 N2 N1 -64.51(12)
N1 Hf2 N2 Hf1 64.51(12)
N23 Hf2 N2 Hf1 -176.47(11)
N22 Hf2 N2 Hf1 -118.04(10)
C43 Hf2 N2 Hf1 88.05(13)
C42 Hf2 N2 Hf1 46.43(15)
C44 Hf2 N2 Hf1 125.68(17)
C41 Hf2 N2 Hf1 8.0(2)
N2 Hf1 N12 C10 -79.36(19)
N1 Hf1 N12 C10 -76.50(16)
N13 Hf1 N12 C10 2.84(14)
C33 Hf1 N12 C10 76.95(18)
C32 Hf1 N12 C10 120.51(17)
C34 Hf1 N12 C10 77.80(16)
C31 Hf1 N12 C10 131.24(16)
C30 Hf1 N12 C10 106.82(16)
Hf2 Hf1 N12 C10 -113.87(14)
N2 Hf1 N12 C13 124.3(3)
N1 Hf1 N12 C13 127.1(3)
N13 Hf1 N12 C13 -153.5(3)
C33 Hf1 N12 C13 -79.4(3)
C32 Hf1 N12 C13 -35.8(3)
C34 Hf1 N12 C13 -78.6(3)
C31 Hf1 N12 C13 -25.1(3)
C30 Hf1 N12 C13 -49.5(3)
Hf2 Hf1 N12 C13 89.8(3)
N2 Hf1 N13 C10 134.13(15)
N1 Hf1 N13 C10 98.36(16)
N12 Hf1 N13 C10 -2.81(14)
C33 Hf1 N13 C10 -133.61(16)
C32 Hf1 N13 C10 -128.26(16)
C34 Hf1 N13 C10 -106.26(16)
C31 Hf1 N13 C10 -85.87(18)
C30 Hf1 N13 C10 -80.21(16)
Hf2 Hf1 N13 C10 90.62(15)
N2 Hf1 N13 C16 -8.2(3)
N1 Hf1 N13 C16 -44.0(3)
N12 Hf1 N13 C16 -145.2(3)
C33 Hf1 N13 C16 84.0(3)
C32 Hf1 N13 C16 89.4(3)
C34 Hf1 N13 C16 111.4(3)
C31 Hf1 N13 C16 131.8(3)
C30 Hf1 N13 C16 137.4(3)
Hf2 Hf1 N13 C16 -51.7(3)
C13 N12 C10 N13 158.2(2)
Hf1 N12 C10 N13 -4.5(2)
C13 N12 C10 N11 -22.4(4)
Hf1 N12 C10 N11 175.0(2)
C16 N13 C10 N12 154.2(2)
Hf1 N13 C10 N12 4.5(2)
C16 N13 C10 N11 -25.3(4)
Hf1 N13 C10 N11 -175.0(2)
C11 N11 C10 N12 134.5(3)
C12 N11 C10 N12 -40.8(4)
C11 N11 C10 N13 -46.1(4)
C12 N11 C10 N13 138.6(3)
C10 N12 C13 C14 -169.8(2)
Hf1 N12 C13 C14 -17.9(4)
C10 N12 C13 C15 -47.6(4)
Hf1 N12 C13 C15 104.3(3)
C10 N13 C16 C17 -174.0(3)
Hf1 N13 C16 C17 -39.4(4)
C10 N13 C16 C18 -51.4(4)
Hf1 N13 C16 C18 83.2(4)
N1 Hf2 N22 C20 -77.7(2)
N2 Hf2 N22 C20 -80.14(17)
N23 Hf2 N22 C20 1.14(16)
C43 Hf2 N22 C20 73.0(2)
C42 Hf2 N22 C20 118.43(18)
C40 Hf2 N22 C20 103.75(18)
C44 Hf2 N22 C20 74.50(18)
C41 Hf2 N22 C20 128.75(17)
Hf1 Hf2 N22 C20 -116.32(16)
N1 Hf2 N22 C23 128.2(3)
N2 Hf2 N22 C23 125.7(3)
N23 Hf2 N22 C23 -153.0(3)
C43 Hf2 N22 C23 -81.1(3)
C42 Hf2 N22 C23 -35.8(4)
C40 Hf2 N22 C23 -50.4(3)
C44 Hf2 N22 C23 -79.7(3)
C41 Hf2 N22 C23 -25.4(3)
Hf1 Hf2 N22 C23 89.5(3)
N1 Hf2 N23 C20 134.14(16)
N2 Hf2 N23 C20 96.58(17)
N22 Hf2 N23 C20 -1.14(16)
C43 Hf2 N23 C20 -134.65(17)
C42 Hf2 N23 C20 -129.21(18)
C40 Hf2 N23 C20 -81.11(18)
C44 Hf2 N23 C20 -107.35(17)
C41 Hf2 N23 C20 -86.8(2)
Hf1 Hf2 N23 C20 93.93(16)
N1 Hf2 N23 C26 -13.1(3)
N2 Hf2 N23 C26 -50.6(3)
N22 Hf2 N23 C26 -148.4(3)
C43 Hf2 N23 C26 78.1(3)
C42 Hf2 N23 C26 83.6(3)
C40 Hf2 N23 C26 131.7(3)
C44 Hf2 N23 C26 105.4(3)
C41 Hf2 N23 C26 126.0(3)
Hf1 Hf2 N23 C26 -53.3(3)
C26 N23 C20 N22 155.6(2)
Hf2 N23 C20 N22 1.8(2)
C26 N23 C20 N21 -24.3(4)
Hf2 N23 C20 N21 -178.1(3)
C23 N22 C20 N23 158.7(3)
Hf2 N22 C20 N23 -1.8(2)
C23 N22 C20 N21 -21.4(4)
Hf2 N22 C20 N21 178.1(3)
C22 N21 C20 N23 136.7(4)
C21 N21 C20 N23 -45.9(5)
C22 N21 C20 N22 -43.3(5)
C21 N21 C20 N22 134.2(4)
C20 N22 C23 C24 -170.3(3)
Hf2 N22 C23 C24 -21.4(5)
C20 N22 C23 C25 -47.7(5)
Hf2 N22 C23 C25 101.2(4)
C20 N23 C26 C27 -174.0(3)
Hf2 N23 C26 C27 -33.4(4)
C20 N23 C26 C28 -50.2(4)
Hf2 N23 C26 C28 90.4(4)
N2 Hf1 C30 C34 72.6(2)
N12 Hf1 C30 C34 -113.32(18)
N13 Hf1 C30 C34 -55.63(18)
C33 Hf1 C30 C34 37.51(17)
C32 Hf1 C30 C34 78.76(19)
C31 Hf1 C30 C34 116.1(3)
Hf2 Hf1 C30 C34 136.20(15)
N2 Hf1 C30 C31 -43.5(2)
N12 Hf1 C30 C31 130.54(18)
N13 Hf1 C30 C31 -171.77(17)
C33 Hf1 C30 C31 -78.63(19)
C32 Hf1 C30 C31 -37.38(17)
C34 Hf1 C30 C31 -116.1(3)
Hf2 Hf1 C30 C31 20.1(2)
C34 C30 C31 C32 -0.8(3)
Hf1 C30 C31 C32 65.24(18)
C34 C30 C31 C35 173.0(3)
Hf1 C30 C31 C35 -121.0(3)
C34 C30 C31 Hf1 -66.09(19)
N2 Hf1 C31 C30 149.71(17)
N1 Hf1 C31 C30 -176.76(17)
N12 Hf1 C31 C30 -51.25(18)
N13 Hf1 C31 C30 10.7(2)
C33 Hf1 C31 C30 76.68(19)
C32 Hf1 C31 C30 114.5(3)
C34 Hf1 C31 C30 36.14(17)
Hf2 Hf1 C31 C30 -166.19(15)
N2 Hf1 C31 C32 35.24(19)
N1 Hf1 C31 C32 68.8(2)
N12 Hf1 C31 C32 -165.72(17)
N13 Hf1 C31 C32 -103.81(18)
C33 Hf1 C31 C32 -37.79(17)
C34 Hf1 C31 C32 -78.33(19)
C30 Hf1 C31 C32 -114.5(3)
Hf2 Hf1 C31 C32 79.33(17)
N2 Hf1 C31 C35 -87.8(3)
N1 Hf1 C31 C35 -54.3(3)
N12 Hf1 C31 C35 71.2(3)
N13 Hf1 C31 C35 133.1(2)
C33 Hf1 C31 C35 -160.9(3)
C32 Hf1 C31 C35 -123.1(3)
C34 Hf1 C31 C35 158.6(3)
C30 Hf1 C31 C35 122.5(3)
Hf2 Hf1 C31 C35 -43.7(3)
C30 C31 C32 C33 0.5(3)
C35 C31 C32 C33 -173.1(3)
Hf1 C31 C32 C33 67.07(19)
C30 C31 C32 C36 177.3(3)
C35 C31 C32 C36 3.7(5)
Hf1 C31 C32 C36 -116.1(3)
C30 C31 C32 Hf1 -66.53(18)
C35 C31 C32 Hf1 119.8(3)
N2 Hf1 C32 C31 -147.23(18)
N1 Hf1 C32 C31 -139.13(16)
N12 Hf1 C32 C31 19.8(2)
N13 Hf1 C32 C31 104.22(19)
C33 Hf1 C32 C31 114.1(2)
C34 Hf1 C32 C31 76.83(18)
C30 Hf1 C32 C31 36.99(16)
Hf2 Hf1 C32 C31 -108.57(16)
N2 Hf1 C32 C33 98.67(17)
N1 Hf1 C32 C33 106.78(17)
N12 Hf1 C32 C33 -94.28(19)
N13 Hf1 C32 C33 -9.9(2)
C34 Hf1 C32 C33 -37.26(16)
C31 Hf1 C32 C33 -114.1(2)
C30 Hf1 C32 C33 -77.11(18)
Hf2 Hf1 C32 C33 137.34(15)
N2 Hf1 C32 C36 -22.6(2)
N1 Hf1 C32 C36 -14.5(3)
N12 Hf1 C32 C36 144.5(2)
N13 Hf1 C32 C36 -131.1(2)
C33 Hf1 C32 C36 -121.3(3)
C34 Hf1 C32 C36 -158.5(3)
C31 Hf1 C32 C36 124.7(3)
C30 Hf1 C32 C36 161.6(3)
Hf2 Hf1 C32 C36 16.1(3)
C31 C32 C33 C34 -0.1(3)
C36 C32 C33 C34 -176.9(3)
Hf1 C32 C33 C34 68.32(19)
C31 C32 C33 C37 173.0(3)
C36 C32 C33 C37 -3.9(4)
Hf1 C32 C33 C37 -118.6(3)
C31 C32 C33 Hf1 -68.37(19)
C36 C32 C33 Hf1 114.7(3)
N2 Hf1 C33 C34 166.30(18)
N1 Hf1 C33 C34 147.08(16)
N12 Hf1 C33 C34 1.6(2)
N13 Hf1 C33 C34 58.26(18)
C32 Hf1 C33 C34 -114.1(3)
C31 Hf1 C33 C34 -76.91(19)
C30 Hf1 C33 C34 -36.84(17)
Hf2 Hf1 C33 C34 -166.25(15)
N2 Hf1 C33 C32 -79.58(17)
N1 Hf1 C33 C32 -98.79(18)
N12 Hf1 C33 C32 115.70(17)
N13 Hf1 C33 C32 172.38(16)
C34 Hf1 C33 C32 114.1(3)
C31 Hf1 C33 C32 37.22(16)
C30 Hf1 C33 C32 77.28(18)
Hf2 Hf1 C33 C32 -52.13(18)
N2 Hf1 C33 C37 41.8(3)
N1 Hf1 C33 C37 22.6(3)
N12 Hf1 C33 C37 -122.9(2)
N13 Hf1 C33 C37 -66.2(3)
C32 Hf1 C33 C37 121.4(3)
C34 Hf1 C33 C37 -124.5(4)
C31 Hf1 C33 C37 158.6(3)
C30 Hf1 C33 C37 -161.3(3)
Hf2 Hf1 C33 C37 69.3(3)
C31 C30 C34 C33 0.8(3)
Hf1 C30 C34 C33 -65.29(18)
C31 C30 C34 C38 -174.7(3)
Hf1 C30 C34 C38 119.2(3)
C31 C30 C34 Hf1 66.11(19)
C32 C33 C34 C30 -0.5(3)
C37 C33 C34 C30 -173.4(3)
Hf1 C33 C34 C30 66.69(19)
C32 C33 C34 C38 175.0(3)
C37 C33 C34 C38 2.0(5)
Hf1 C33 C34 C38 -117.9(3)
C32 C33 C34 Hf1 -67.16(19)
C37 C33 C34 Hf1 119.9(3)
N2 Hf1 C34 C30 -130.50(18)
N1 Hf1 C34 C30 -176.53(18)
N12 Hf1 C34 C30 66.77(18)
N13 Hf1 C34 C30 124.21(18)
C33 Hf1 C34 C30 -114.5(3)
C32 Hf1 C34 C30 -76.72(19)
C31 Hf1 C34 C30 -36.31(17)
Hf2 Hf1 C34 C30 -88.4(2)
N2 Hf1 C34 C33 -16.0(2)
N1 Hf1 C34 C33 -62.1(3)
N12 Hf1 C34 C33 -178.77(18)
N13 Hf1 C34 C33 -121.33(19)
C32 Hf1 C34 C33 37.74(17)
C31 Hf1 C34 C33 78.15(19)
C30 Hf1 C34 C33 114.5(3)
Hf2 Hf1 C34 C33 26.1(3)
N2 Hf1 C34 C38 107.5(3)
N1 Hf1 C34 C38 61.4(3)
N12 Hf1 C34 C38 -55.3(3)
N13 Hf1 C34 C38 2.2(2)
C33 Hf1 C34 C38 123.5(3)
C32 Hf1 C34 C38 161.3(3)
C31 Hf1 C34 C38 -158.3(3)
C30 Hf1 C34 C38 -122.0(3)
Hf2 Hf1 C34 C38 149.56(19)
N1 Hf2 C40 C44 67.8(2)
N23 Hf2 C40 C44 -55.8(2)
N22 Hf2 C40 C44 -113.67(19)
C43 Hf2 C40 C44 37.41(18)
C42 Hf2 C40 C44 78.7(2)
C41 Hf2 C40 C44 116.0(3)
Hf1 Hf2 C40 C44 130.40(16)
N1 Hf2 C40 C41 -48.2(3)
N23 Hf2 C40 C41 -171.8(2)
N22 Hf2 C40 C41 130.3(2)
C43 Hf2 C40 C41 -78.6(2)
C42 Hf2 C40 C41 -37.28(19)
C44 Hf2 C40 C41 -116.0(3)
Hf1 Hf2 C40 C41 14.4(3)
C44 C40 C41 C42 -0.9(3)
Hf2 C40 C41 C42 65.8(2)
C44 C40 C41 C45 172.5(3)
Hf2 C40 C41 C45 -120.8(3)
C44 C40 C41 Hf2 -66.7(2)
N1 Hf2 C41 C42 32.82(19)
N2 Hf2 C41 C42 70.5(2)
N23 Hf2 C41 C42 -103.64(19)
N22 Hf2 C41 C42 -166.78(16)
C43 Hf2 C41 C42 -37.71(16)
C40 Hf2 C41 C42 -114.3(3)
C44 Hf2 C41 C42 -78.10(19)
Hf1 Hf2 C41 C42 75.72(17)
N1 Hf2 C41 C40 147.11(19)
N2 Hf2 C41 C40 -175.23(19)
N23 Hf2 C41 C40 10.7(3)
N22 Hf2 C41 C40 -52.5(2)
C43 Hf2 C41 C40 76.6(2)
C42 Hf2 C41 C40 114.3(3)
C44 Hf2 C41 C40 36.19(18)
Hf1 Hf2 C41 C40 -169.99(18)
N1 Hf2 C41 C45 -91.2(3)
N2 Hf2 C41 C45 -53.6(4)
N23 Hf2 C41 C45 132.3(3)
N22 Hf2 C41 C45 69.2(3)
C43 Hf2 C41 C45 -161.8(4)
C42 Hf2 C41 C45 -124.1(4)
C40 Hf2 C41 C45 121.7(4)
C44 Hf2 C41 C45 157.8(4)
Hf1 Hf2 C41 C45 -48.3(3)
C40 C41 C42 C43 0.6(3)
C45 C41 C42 C43 -172.7(3)
Hf2 C41 C42 C43 66.73(19)
C40 C41 C42 C46 177.0(3)
C45 C41 C42 C46 3.8(5)
Hf2 C41 C42 C46 -116.8(3)
C40 C41 C42 Hf2 -66.2(2)
C45 C41 C42 Hf2 120.6(3)
N1 Hf2 C42 C41 -149.99(18)
N2 Hf2 C42 C41 -137.87(17)
N23 Hf2 C42 C41 104.50(19)
N22 Hf2 C42 C41 18.9(2)
C43 Hf2 C42 C41 114.5(3)
C40 Hf2 C42 C41 37.35(17)
C44 Hf2 C42 C41 77.34(19)
Hf1 Hf2 C42 C41 -110.63(16)
N1 Hf2 C42 C43 95.51(19)
N2 Hf2 C42 C43 107.63(19)
N23 Hf2 C42 C43 -10.0(2)
N22 Hf2 C42 C43 -95.6(2)
C40 Hf2 C42 C43 -77.2(2)
C44 Hf2 C42 C43 -37.16(18)
C41 Hf2 C42 C43 -114.5(3)
Hf1 Hf2 C42 C43 134.87(18)
N1 Hf2 C42 C46 -25.2(3)
N2 Hf2 C42 C46 -13.1(3)
N23 Hf2 C42 C46 -130.7(2)
N22 Hf2 C42 C46 143.7(2)
C43 Hf2 C42 C46 -120.7(4)
C40 Hf2 C42 C46 162.2(3)
C44 Hf2 C42 C46 -157.8(3)
C41 Hf2 C42 C46 124.8(3)
Hf1 Hf2 C42 C46 14.2(3)
C41 C42 C43 C44 0.0(3)
C46 C42 C43 C44 -176.6(3)
Hf2 C42 C43 C44 67.61(19)
C41 C42 C43 C47 174.8(3)
C46 C42 C43 C47 -1.8(5)
Hf2 C42 C43 C47 -117.5(3)
C41 C42 C43 Hf2 -67.6(2)
C46 C42 C43 Hf2 115.8(3)
N1 Hf2 C43 C44 162.85(18)
N2 Hf2 C43 C44 147.24(16)
N23 Hf2 C43 C44 58.10(18)
N22 Hf2 C43 C44 2.7(2)
C42 Hf2 C43 C44 -114.2(3)
C40 Hf2 C43 C44 -36.95(17)
C41 Hf2 C43 C44 -77.31(19)
Hf1 Hf2 C43 C44 -167.32(14)
N1 Hf2 C43 C42 -82.95(19)
N2 Hf2 C43 C42 -98.6(2)
N23 Hf2 C43 C42 172.30(19)
N22 Hf2 C43 C42 116.90(19)
C40 Hf2 C43 C42 77.3(2)
C44 Hf2 C43 C42 114.2(3)
C41 Hf2 C43 C42 36.89(18)
Hf1 Hf2 C43 C42 -53.1(2)
N1 Hf2 C43 C47 37.5(2)
N2 Hf2 C43 C47 21.9(3)
N23 Hf2 C43 C47 -67.2(2)
N22 Hf2 C43 C47 -122.6(2)
C42 Hf2 C43 C47 120.5(3)
C40 Hf2 C43 C47 -162.3(3)
C44 Hf2 C43 C47 -125.3(3)
C41 Hf2 C43 C47 157.4(3)
Hf1 Hf2 C43 C47 67.4(2)
C41 C40 C44 C43 0.9(3)
Hf2 C40 C44 C43 -65.75(19)
C41 C40 C44 C48 -174.5(3)
Hf2 C40 C44 C48 118.9(3)
C41 C40 C44 Hf2 66.6(2)
C42 C43 C44 C40 -0.5(3)
C47 C43 C44 C40 -175.1(3)
Hf2 C43 C44 C40 66.3(2)
C42 C43 C44 C48 174.7(3)
C47 C43 C44 C48 0.0(5)
Hf2 C43 C44 C48 -118.5(3)
C42 C43 C44 Hf2 -66.81(19)
C47 C43 C44 Hf2 118.6(3)
N1 Hf2 C44 C40 -134.38(19)
N2 Hf2 C44 C40 -177.3(2)
N23 Hf2 C44 C40 124.0(2)
N22 Hf2 C44 C40 67.6(2)
C43 Hf2 C44 C40 -114.5(3)
C42 Hf2 C44 C40 -76.7(2)
C41 Hf2 C44 C40 -36.53(19)
Hf1 Hf2 C44 C40 -92.3(2)
N1 Hf2 C44 C43 -19.9(2)
N2 Hf2 C44 C43 -62.8(3)
N23 Hf2 C44 C43 -121.47(18)
N22 Hf2 C44 C43 -177.93(17)
C42 Hf2 C44 C43 37.80(18)
C40 Hf2 C44 C43 114.5(3)
C41 Hf2 C44 C43 78.0(2)
Hf1 Hf2 C44 C43 22.2(3)
N1 Hf2 C44 C48 104.2(3)
N2 Hf2 C44 C48 61.3(3)
N23 Hf2 C44 C48 2.6(2)
N22 Hf2 C44 C48 -53.8(3)
C43 Hf2 C44 C48 124.1(3)
C42 Hf2 C44 C48 161.9(3)
C40 Hf2 C44 C48 -121.4(3)
C41 Hf2 C44 C48 -157.9(3)
Hf1 Hf2 C44 C48 146.3(2)
